data_7200544
loop_
_publ_author_name
'Constable, Edwin C.'
'Zhang, Guoqi'
'Housecroft, Catherine E.'
'Neuburger, Markus'
'Schaffner, Silvia'

_publ_section_title
;
 Hierarchical multicomponent assembly utilizing sequential metal--ligand
 and hydrogen-bonding interactions
;
_journal_coden_ASTM CRECF4
_journal_issue 4
_journal_name_full CrystEngComm
_journal_page_first 657
_journal_page_last 662
_journal_paper_doi 10.1039/b817706f
_journal_volume 11
_journal_year 2009
_chemical_absolute_configuration ad
_chemical_formula_moiety 'C24 H30 Cu N2 O5, C2 H3 N'
_chemical_formula_sum 'C26 H33 Cu N3 O5'
_chemical_formula_weight 531.11
_space_group_IT_number 4
_symmetry_cell_setting monoclinic
_symmetry_space_group_name_Hall 'P 2yb'
_symmetry_space_group_name_H-M 'P 1 21 1'
_atom_sites_solution_hydrogens geom
_atom_sites_solution_primary direct
_audit_creation_date 08-08-28
_audit_creation_method CRYSTALS_ver_12.84
_cell_angle_alpha 90
_cell_angle_beta 103.4820(10)
_cell_angle_gamma 90
_cell_formula_units_Z 2
_cell_length_a 5.5583(2)
_cell_length_b 20.5367(6)
_cell_length_c 10.8240(3)
_cell_measurement_reflns_used 0
_cell_measurement_temperature 123
_cell_measurement_theta_max 0
_cell_measurement_theta_min 0
_cell_volume 1201.50(7)
_computing_cell_refinement 'DENZO/SCALEPACK (Otwinowski & Minor, 1997)'
_computing_data_collection 'COLLECT (Nonius, 1997-2001).'
_computing_data_reduction 'DENZO/SCALEPACK (Otwinowski & Minor, 1997)'
_computing_molecular_graphics 'CAMERON (Watkin et al., 1996)'
_computing_publication_material 'CRYSTALS (Betteridge et al., 2003)'
_computing_structure_refinement 'CRYSTALS (Betteridge et al., 2003)'
_computing_structure_solution 'SIR92 (Altomare et al., 1994)'
_diffrn_ambient_temperature 123
_diffrn_measured_fraction_theta_full 0.998
_diffrn_measured_fraction_theta_max 0.998
_diffrn_measurement_device_type 'Nonius KappaCCD'
_diffrn_measurement_method '\f & \w scans'
_diffrn_radiation_monochromator graphite
_diffrn_radiation_type 'Mo K\a'
_diffrn_radiation_wavelength 0.71073
_diffrn_reflns_av_R_equivalents 0.036
_diffrn_reflns_limit_h_max 8
_diffrn_reflns_limit_h_min -8
_diffrn_reflns_limit_k_max 31
_diffrn_reflns_limit_k_min -31
_diffrn_reflns_limit_l_max 16
_diffrn_reflns_limit_l_min -16
_diffrn_reflns_number 64485
_diffrn_reflns_theta_full 32.697
_diffrn_reflns_theta_max 32.697
_diffrn_reflns_theta_min 1.935
_diffrn_standards_number 0
_exptl_absorpt_coefficient_mu 0.952
_exptl_absorpt_correction_T_max 0.93
_exptl_absorpt_correction_T_min 0.80
_exptl_absorpt_correction_type multi-scan
_exptl_absorpt_process_details 'DENZO/SCALEPACK (Otwinowski & Minor, 1997)'
_exptl_crystal_colour green
_exptl_crystal_density_diffrn 1.468
_exptl_crystal_description plate
_exptl_crystal_F_000 558
_exptl_crystal_size_max 0.27
_exptl_crystal_size_mid 0.23
_exptl_crystal_size_min 0.08
_refine_diff_density_max 0.93
_refine_diff_density_min -0.96
_refine_ls_abs_structure_details 'Flack (1983), 4295 Friedel-pairs'
_refine_ls_abs_structure_Flack 0.011(6)
_refine_ls_extinction_method None
_refine_ls_goodness_of_fit_ref 1.0850
_refine_ls_hydrogen_treatment constr
_refine_ls_matrix_type full
_refine_ls_number_parameters 317
_refine_ls_number_reflns 6684
_refine_ls_number_restraints 4
_refine_ls_R_factor_all 0.0328
_refine_ls_R_factor_gt 0.0227
_refine_ls_shift/su_max 0.000392
_refine_ls_structure_factor_coef F
_refine_ls_weighting_details
;
Method, part 1, Chebychev polynomial, (Watkin, 1994, Prince, 1982)
[weight] = 1.0/[A~0~*T~0~(x)+A~1~*T~1~(x) ... +A~n-1~]*T~n-1~(x)]
where A~i~ are the Chebychev coefficients listed below and x= Fcalc/Fmax
Method = Robust Weighting (Prince, 1982)
W = [weight] * [1-(deltaF/6*sigmaF)^2^]^2^
A~i~ are:
1.04 0.498 1.09 0.166 0.245
;
_refine_ls_weighting_scheme calc
_refine_ls_wR_factor_all 0.0273
_refine_ls_wR_factor_gt 0.0240
_refine_ls_wR_factor_ref 0.0240
_reflns_limit_h_max 8
_reflns_limit_h_min -8
_reflns_limit_k_max 31
_reflns_limit_k_min -31
_reflns_limit_l_max 16
_reflns_limit_l_min 0
_reflns_number_gt 6684
_reflns_number_total 8825
_reflns_threshold_expression I>3.0\s(I)
_oxford_diffrn_Wilson_B_factor 0.00
_oxford_diffrn_Wilson_scale 0.00
_oxford_refine_ls_scale 0.5070(3)
_oxford_structure_analysis_title 'gq19_123k_0m in P2(1)'
_cod_data_source_file B817706F.txt
_cod_data_source_block gq19_123k
_cod_depositor_comments
;
The following automatic conversions were performed:
'_symmetry_cell_setting' value 'Monoclinic' changed to 'monoclinic'
according to '/home/saulius/struct/CIF-dictionaries/cif_core.dic'
dictionary named 'cif_core.dic' version 2.4.1 from 2010-06-29.

Automatic conversion script
Id: cif_fix_enum 1527 2010-12-29 10:47:43Z saulius 

 Replaced the incorrect bibliographical reference to the original
 publication with a proper one.

 Antanas Vaitkus,
 2019-09-18
;
_cod_original_sg_symbol_H-M 'P 21 '
_cod_original_formula_sum 'C26 H33 Cu1 N3 O5'
_cod_database_code 7200544

loop_
_symmetry_equiv_pos_as_xyz
x,y,z
-x,y+1/2,-z

loop_
_atom_site_label
_atom_site_type_symbol
_atom_site_fract_x
_atom_site_fract_y
_atom_site_fract_z
_atom_site_U_iso_or_equiv
_atom_site_occupancy
_atom_site_adp_type
_atom_site_refinement_flags_posn
_atom_site_refinement_flags_adp
_atom_site_refinement_flags_occupancy
_atom_site_disorder_assembly
_atom_site_disorder_group
_atom_site_attached_hydrogens
Cu2 Cu 0.55406(3) 0.43659(4) 0.551823(13) 0.0121 1.0000 Uani . . . . . .
N1 N 0.46457(19) 0.44388(8) 0.71684(10) 0.0137 1.0000 Uani . . . . . .
N2 N 0.3369(2) 0.51219(7) 0.50663(10) 0.0127 1.0000 Uani . . . . . .
N3 N 0.4531(4) 0.19887(9) 0.16145(17) 0.0404 1.0000 Uani . . . . . .
O1 O 0.78873(19) 0.36852(6) 0.61131(9) 0.0160 1.0000 Uani . . . . . .
O2 O 0.68961(17) 0.44535(6) 0.40342(8) 0.0148 1.0000 Uani . . . . . .
O3 O 1.1002(2) 0.27260(6) 0.64134(11) 0.0193 1.0000 Uani . . . . . .
O4 O 0.92445(16) 0.43876(9) 0.22138(8) 0.0188 1.0000 Uani . . . . . .
O5 O 0.1892(2) 0.37232(6) 0.46228(10) 0.0188 1.0000 Uani D U . . . .
C1 C 0.8062(2) 0.33412(7) 0.71443(12) 0.0142 1.0000 Uani . . . . . .
C2 C 0.9766(3) 0.28048(8) 0.73521(14) 0.0157 1.0000 Uani . . . . . .
C3 C 1.0042(3) 0.24078(8) 0.84117(14) 0.0191 1.0000 Uani . . . . . .
C4 C 0.8630(3) 0.25194(8) 0.93151(14) 0.0211 1.0000 Uani . . . . . .
C5 C 0.7006(3) 0.30324(8) 0.91542(13) 0.0193 1.0000 Uani . . . . . .
C6 C 0.6719(3) 0.34531(7) 0.80880(12) 0.0154 1.0000 Uani . . . . . .
C7 C 0.5130(3) 0.40099(8) 0.80572(12) 0.0158 1.0000 Uani . . . . . .
C8 C 0.3259(2) 0.50390(7) 0.72852(12) 0.0133 1.0000 Uani . . . . . .
C9 C 0.1615(3) 0.50308(8) 0.82356(13) 0.0184 1.0000 Uani . . . . . .
C10 C 0.0414(3) 0.57010(8) 0.82410(14) 0.0211 1.0000 Uani . . . . . .
C11 C -0.1024(3) 0.59019(9) 0.69238(15) 0.0215 1.0000 Uani . . . . . .
C12 C 0.0567(3) 0.58803(8) 0.59455(15) 0.0182 1.0000 Uani . . . . . .
C13 C 0.1741(2) 0.52094(7) 0.59495(12) 0.0135 1.0000 Uani . . . . . .
C14 C 0.3167(2) 0.54769(7) 0.40717(12) 0.0139 1.0000 Uani . . . . . .
C15 C 0.4603(2) 0.54111(7) 0.31320(12) 0.0135 1.0000 Uani . . . . . .
C16 C 0.6356(2) 0.49045(7) 0.31658(12) 0.0130 1.0000 Uani . . . . . .
C17 C 0.7608(3) 0.48905(8) 0.21468(12) 0.0154 1.0000 Uani . . . . . .
C18 C 0.7143(3) 0.53546(8) 0.11942(12) 0.0188 1.0000 Uani . . . . . .
C19 C 0.5399(3) 0.58515(8) 0.11844(13) 0.0188 1.0000 Uani . . . . . .
C20 C 0.4144(3) 0.58753(8) 0.21336(13) 0.0169 1.0000 Uani . . . . . .
C21 C 1.2725(3) 0.21985(8) 0.65471(14) 0.0193 1.0000 Uani . . . . . .
C22 C 1.3879(3) 0.22160(8) 0.54189(15) 0.0228 1.0000 Uani . . . . . .
C23 C 1.0500(2) 0.43362(12) 0.11987(11) 0.0188 1.0000 Uani . . . . . .
C24 C 1.2227(3) 0.37636(9) 0.14867(16) 0.0246 1.0000 Uani . . . . . .
C25 C 0.5767(3) 0.23481(9) 0.22724(17) 0.0284 1.0000 Uani . . . . . .
C26 C 0.7364(5) 0.28021(11) 0.3115(2) 0.0449 1.0000 Uani . . . . . .
H1 H 0.0632 0.3868 0.4122 0.0305 1.0000 Uiso DR U . . . .
H2 H 0.1132 0.3552 0.5120 0.0304 1.0000 Uiso DR U . . . .
H31 H 1.1156 0.2073 0.8517 0.0229 1.0000 Uiso R . . . . .
H41 H 0.8814 0.2241 1.0001 0.0253 1.0000 Uiso R . . . . .
H51 H 0.6062 0.3100 0.9757 0.0236 1.0000 Uiso R . . . . .
H71 H 0.4405 0.4062 0.8745 0.0194 1.0000 Uiso R . . . . .
H81 H 0.4506 0.5384 0.7535 0.0170 1.0000 Uiso R . . . . .
H91 H 0.2578 0.4937 0.9083 0.0239 1.0000 Uiso R . . . . .
H92 H 0.0393 0.4689 0.8015 0.0232 1.0000 Uiso R . . . . .
H101 H 0.1691 0.6020 0.8539 0.0275 1.0000 Uiso R . . . . .
H102 H -0.0720 0.5696 0.8799 0.0268 1.0000 Uiso R . . . . .
H111 H -0.1694 0.6333 0.6951 0.0270 1.0000 Uiso R . . . . .
H112 H -0.2347 0.5599 0.6658 0.0271 1.0000 Uiso R . . . . .
H121 H 0.1827 0.6206 0.6138 0.0228 1.0000 Uiso R . . . . .
H122 H -0.0422 0.5970 0.5123 0.0223 1.0000 Uiso R . . . . .
H131 H 0.0386 0.4912 0.5752 0.0208 1.0000 Uiso R . . . . .
H141 H 0.1974 0.5808 0.3937 0.0167 1.0000 Uiso R . . . . .
H181 H 0.8013 0.5339 0.0569 0.0228 1.0000 Uiso R . . . . .
H191 H 0.5129 0.6154 0.0529 0.0214 1.0000 Uiso R . . . . .
H201 H 0.2991 0.6201 0.2133 0.0197 1.0000 Uiso R . . . . .
H211 H 1.3976 0.2263 0.7316 0.0232 1.0000 Uiso R . . . . .
H212 H 1.1870 0.1793 0.6572 0.0227 1.0000 Uiso R . . . . .
H221 H 1.5046 0.1867 0.5489 0.0352 1.0000 Uiso R . . . . .
H222 H 1.4689 0.2624 0.5374 0.0350 1.0000 Uiso R . . . . .
H223 H 1.2608 0.2163 0.4655 0.0348 1.0000 Uiso R . . . . .
H231 H 1.1398 0.4725 0.1155 0.0235 1.0000 Uiso R . . . . .
H232 H 0.9301 0.4282 0.0408 0.0236 1.0000 Uiso R . . . . .
H241 H 1.3179 0.3724 0.0843 0.0388 1.0000 Uiso R . . . . .
H242 H 1.3347 0.3814 0.2311 0.0389 1.0000 Uiso R . . . . .
H243 H 1.1305 0.3374 0.1477 0.0392 1.0000 Uiso R . . . . .
H261 H 0.6491 0.3188 0.3192 0.0653 1.0000 Uiso R . . . . .
H262 H 0.8767 0.2900 0.2792 0.0654 1.0000 Uiso R . . . . .
H263 H 0.7902 0.2607 0.3932 0.0645 1.0000 Uiso R . . . . .

loop_
_atom_site_aniso_label
_atom_site_aniso_U_11
_atom_site_aniso_U_22
_atom_site_aniso_U_33
_atom_site_aniso_U_23
_atom_site_aniso_U_13
_atom_site_aniso_U_12
Cu2 0.01400(6) 0.01333(6) 0.00953(5) 0.00222(8) 0.00417(4) 0.00177(8)
N1 0.0145(4) 0.0146(6) 0.0125(4) 0.0013(4) 0.0040(3) 0.0002(4)
N2 0.0142(5) 0.0141(5) 0.0107(4) -0.0003(4) 0.0043(4) -0.0009(4)
N3 0.0475(10) 0.0336(8) 0.0388(9) -0.0011(7) 0.0071(8) -0.0057(7)
O1 0.0177(4) 0.0170(4) 0.0144(4) 0.0051(3) 0.0059(3) 0.0051(4)
O2 0.0170(4) 0.0165(6) 0.0113(3) 0.0036(3) 0.0045(3) 0.0025(4)
O3 0.0217(5) 0.0184(5) 0.0191(5) 0.0046(4) 0.0075(4) 0.0072(4)
O4 0.0211(4) 0.0235(4) 0.0143(3) 0.0037(6) 0.0095(3) 0.0049(6)
O5 0.0183(5) 0.0197(5) 0.0180(4) 0.0025(4) 0.0034(4) -0.0012(4)
C1 0.0151(5) 0.0150(5) 0.0120(5) 0.0022(4) 0.0020(4) -0.0002(4)
C2 0.0163(6) 0.0150(6) 0.0152(6) 0.0024(5) 0.0024(5) 0.0024(5)
C3 0.0224(6) 0.0153(6) 0.0184(6) 0.0048(5) 0.0024(5) 0.0030(5)
C4 0.0280(7) 0.0189(6) 0.0154(6) 0.0062(5) 0.0027(5) 0.0012(5)
C5 0.0256(7) 0.0205(6) 0.0127(5) 0.0050(5) 0.0062(5) 0.0012(5)
C6 0.0187(6) 0.0157(6) 0.0117(5) 0.0026(4) 0.0036(4) -0.0009(5)
C7 0.0180(6) 0.0183(6) 0.0118(5) 0.0019(4) 0.0049(4) 0.0004(5)
C8 0.0132(5) 0.0161(5) 0.0112(5) 0.0005(4) 0.0043(4) 0.0004(4)
C9 0.0209(6) 0.0211(6) 0.0159(6) 0.0029(5) 0.0100(5) 0.0027(5)
C10 0.0253(7) 0.0242(7) 0.0169(6) 0.0006(5) 0.0114(5) 0.0052(5)
C11 0.0181(7) 0.0270(7) 0.0219(7) 0.0011(6) 0.0098(5) 0.0077(6)
C12 0.0216(7) 0.0196(7) 0.0158(6) 0.0022(5) 0.0090(5) 0.0054(5)
C13 0.0128(5) 0.0160(5) 0.0123(5) 0.0009(4) 0.0043(4) 0.0001(4)
C14 0.0147(5) 0.0143(5) 0.0124(5) -0.0002(4) 0.0026(4) 0.0001(4)
C15 0.0162(5) 0.0137(5) 0.0101(5) 0.0002(4) 0.0023(4) -0.0011(4)
C16 0.0144(5) 0.0153(5) 0.0092(5) 0.0015(4) 0.0025(4) -0.0015(4)
C17 0.0169(6) 0.0175(6) 0.0123(5) 0.0014(4) 0.0044(4) -0.0003(4)
C18 0.0236(7) 0.0225(6) 0.0113(5) 0.0033(5) 0.0061(5) -0.0030(5)
C19 0.0243(6) 0.0188(6) 0.0125(5) 0.0051(5) 0.0030(5) -0.0020(5)
C20 0.0209(6) 0.0144(6) 0.0149(6) 0.0016(4) 0.0028(5) -0.0005(5)
C21 0.0203(6) 0.0148(6) 0.0219(6) 0.0006(5) 0.0032(5) 0.0038(5)
C22 0.0244(7) 0.0210(7) 0.0238(7) -0.0017(5) 0.0072(5) 0.0039(5)
C23 0.0205(5) 0.0250(6) 0.0130(4) -0.0021(7) 0.0084(4) -0.0013(8)
C24 0.0256(7) 0.0259(7) 0.0251(7) -0.0053(6) 0.0118(6) 0.0020(6)
C25 0.0311(8) 0.0254(8) 0.0292(8) 0.0063(6) 0.0078(6) 0.0020(6)
C26 0.0472(12) 0.0360(10) 0.0442(11) 0.0027(9) -0.0039(9) -0.0111(9)

loop_
_atom_type_symbol
_atom_type_scat_dispersion_real
_atom_type_scat_dispersion_imag
_atom_type_scat_Cromer_Mann_a1
_atom_type_scat_Cromer_Mann_b1
_atom_type_scat_Cromer_Mann_a2
_atom_type_scat_Cromer_Mann_b2
_atom_type_scat_Cromer_Mann_a3
_atom_type_scat_Cromer_Mann_b3
_atom_type_scat_Cromer_Mann_a4
_atom_type_scat_Cromer_Mann_b4
_atom_type_scat_Cromer_Mann_c
_atom_type_scat_source
C 0.0033 0.0016 2.3100 20.8439 1.0200 10.2075 1.5886 0.5687 0.8650 51.6512 0.2156 'International Tables Vol C 4.2.6.8 and 6.1.1.4'
H 0.0000 0.0000 0.4930 10.5109 0.3229 26.1257 0.1402 3.1424 0.0408 57.7998 0.0030 'International Tables Vol C 4.2.6.8 and 6.1.1.4'
N 0.0061 0.0033 12.2126 0.0057 3.1322 9.8933 2.0125 28.9975 1.1663 0.5826 -11.5290 'International Tables Vol C 4.2.6.8 and 6.1.1.4'
O 0.0106 0.0060 3.0485 13.2771 2.2868 5.7011 1.5463 0.3239 0.8670 32.9089 0.2508 'International Tables Vol C 4.2.6.8 and 6.1.1.4'
Cl 0.1484 0.1585 11.4604 0.0104 7.1964 1.1662 6.2556 18.5194 1.6455 47.7784 -9.5574 'International Tables Vol C 4.2.6.8 and 6.1.1.4'
Cu 0.3201 1.2651 13.3380 3.5828 7.1676 0.2470 5.6158 11.3966 1.6735 64.8126 1.1910 'International Tables Vol C 4.2.6.8 and 6.1.1.4'

loop_
_geom_angle_atom_site_label_1
_geom_angle_site_symmetry_1
_geom_angle_atom_site_label_2
_geom_angle_site_symmetry_2
_geom_angle_atom_site_label_3
_geom_angle_site_symmetry_3
_geom_angle
_geom_angle_publ_flag
N1 . Cu2 . N2 . 83.97(5) yes
N1 . Cu2 . O1 . 92.68(5) yes
N2 . Cu2 . O1 . 173.47(5) yes
N1 . Cu2 . O2 . 167.39(5) yes
N2 . Cu2 . O2 . 93.19(4) yes
O1 . Cu2 . O2 . 88.88(4) yes
N1 . Cu2 . O5 . 92.25(4) yes
N2 . Cu2 . O5 . 85.55(4) yes
O1 . Cu2 . O5 . 100.21(4) yes
O2 . Cu2 . O5 . 99.79(4) yes
Cu2 . N1 . C7 . 125.01(10) yes
Cu2 . N1 . C8 . 112.89(8) yes
C7 . N1 . C8 . 122.07(11) yes
Cu2 . N2 . C13 . 111.78(8) yes
Cu2 . N2 . C14 . 126.06(10) yes
C13 . N2 . C14 . 121.89(12) yes
Cu2 . O1 . C1 . 126.21(9) yes
Cu2 . O2 . C16 . 126.55(9) yes
C2 . O3 . C21 . 117.17(12) yes
C17 . O4 . C23 . 116.81(13) yes
Cu2 . O5 . H1 . 124.2 no
Cu2 . O5 . H2 . 118.3 no
H1 . O5 . H2 . 95.5 no
O1 . C1 . C2 . 117.66(12) yes
O1 . C1 . C6 . 125.58(12) yes
C2 . C1 . C6 . 116.77(12) yes
C1 . C2 . O3 . 113.77(12) yes
C1 . C2 . C3 . 121.51(13) yes
O3 . C2 . C3 . 124.70(13) yes
C2 . C3 . C4 . 120.45(13) yes
C2 . C3 . H31 . 119.1 no
C4 . C3 . H31 . 120.4 no
C3 . C4 . C5 . 119.58(13) yes
C3 . C4 . H41 . 118.9 no
C5 . C4 . H41 . 121.6 no
C4 . C5 . C6 . 121.08(14) yes
C4 . C5 . H51 . 118.9 no
C6 . C5 . H51 . 120.0 no
C5 . C6 . C1 . 120.57(13) yes
C5 . C6 . C7 . 116.99(12) yes
C1 . C6 . C7 . 122.34(12) yes
C6 . C7 . N1 . 125.56(13) yes
C6 . C7 . H71 . 116.7 no
N1 . C7 . H71 . 117.7 no
N1 . C8 . C9 . 117.08(11) yes
N1 . C8 . C13 . 107.06(10) yes
C9 . C8 . C13 . 110.67(11) yes
N1 . C8 . H81 . 106.1 no
C9 . C8 . H81 . 108.5 no
C13 . C8 . H81 . 107.0 no
C8 . C9 . C10 . 108.83(11) yes
C8 . C9 . H91 . 110.8 no
C10 . C9 . H91 . 108.7 no
C8 . C9 . H92 . 109.7 no
C10 . C9 . H92 . 111.8 no
H91 . C9 . H92 . 107.0 no
C9 . C10 . C11 . 112.03(12) yes
C9 . C10 . H101 . 108.9 no
C11 . C10 . H101 . 108.3 no
C9 . C10 . H102 . 109.9 no
C11 . C10 . H102 . 108.1 no
H101 . C10 . H102 . 109.5 no
C10 . C11 . C12 . 112.26(12) yes
C10 . C11 . H111 . 110.1 no
C12 . C11 . H111 . 109.8 no
C10 . C11 . H112 . 107.8 no
C12 . C11 . H112 . 107.5 no
H111 . C11 . H112 . 109.4 no
C11 . C12 . C13 . 109.91(12) yes
C11 . C12 . H121 . 110.0 no
C13 . C12 . H121 . 109.9 no
C11 . C12 . H122 . 110.0 no
C13 . C12 . H122 . 109.4 no
H121 . C12 . H122 . 107.7 no
C8 . C13 . C12 . 110.48(11) yes
C8 . C13 . N2 . 107.30(10) yes
C12 . C13 . N2 . 115.85(11) yes
C8 . C13 . H131 . 107.3 no
C12 . C13 . H131 . 105.2 no
N2 . C13 . H131 . 110.4 no
N2 . C14 . C15 . 125.83(13) yes
N2 . C14 . H141 . 117.6 no
C15 . C14 . H141 . 116.5 no
C14 . C15 . C16 . 122.77(12) yes
C14 . C15 . C20 . 116.41(12) yes
C16 . C15 . C20 . 120.80(12) yes
C15 . C16 . O2 . 125.47(12) yes
C15 . C16 . C17 . 116.60(11) yes
O2 . C16 . C17 . 117.93(12) yes
C16 . C17 . O4 . 114.22(11) yes
C16 . C17 . C18 . 121.27(13) yes
O4 . C17 . C18 . 124.50(12) yes
C17 . C18 . C19 . 120.96(13) yes
C17 . C18 . H181 . 119.0 no
C19 . C18 . H181 . 120.0 no
C18 . C19 . C20 . 119.38(13) yes
C18 . C19 . H191 . 118.7 no
C20 . C19 . H191 . 121.9 no
C15 . C20 . C19 . 120.97(13) yes
C15 . C20 . H201 . 119.2 no
C19 . C20 . H201 . 119.9 no
O3 . C21 . C22 . 107.54(12) yes
O3 . C21 . H211 . 108.4 no
C22 . C21 . H211 . 109.9 no
O3 . C21 . H212 . 109.5 no
C22 . C21 . H212 . 110.5 no
H211 . C21 . H212 . 110.9 no
C21 . C22 . H221 . 109.0 no
C21 . C22 . H222 . 110.8 no
H221 . C22 . H222 . 110.0 no
C21 . C22 . H223 . 109.2 no
H221 . C22 . H223 . 109.4 no
H222 . C22 . H223 . 108.4 no
O4 . C23 . C24 . 107.41(14) yes
O4 . C23 . H231 . 109.4 no
C24 . C23 . H231 . 110.6 no
O4 . C23 . H232 . 109.2 no
C24 . C23 . H232 . 111.8 no
H231 . C23 . H232 . 108.4 no
C23 . C24 . H241 . 110.2 no
C23 . C24 . H242 . 110.5 no
H241 . C24 . H242 . 109.3 no
C23 . C24 . H243 . 109.9 no
H241 . C24 . H243 . 107.7 no
H242 . C24 . H243 . 109.2 no
N3 . C25 . C26 . 179.4(2) yes
C25 . C26 . H261 . 110.1 no
C25 . C26 . H262 . 109.9 no
H261 . C26 . H262 . 109.7 no
C25 . C26 . H263 . 109.0 no
H261 . C26 . H263 . 109.2 no
H262 . C26 . H263 . 109.0 no

loop_
_geom_bond_atom_site_label_1
_geom_bond_site_symmetry_1
_geom_bond_atom_site_label_2
_geom_bond_site_symmetry_2
_geom_bond_distance
_geom_bond_publ_flag
Cu2 . N1 . 1.9683(10) yes
Cu2 . N2 . 1.9572(12) yes
Cu2 . O1 . 1.9180(10) yes
Cu2 . O2 . 1.9351(9) yes
Cu2 . O5 . 2.4245(10) yes
N1 . C7 . 1.2856(18) yes
N1 . C8 . 1.4748(18) yes
N2 . C13 . 1.4728(16) yes
N2 . C14 . 1.2832(17) yes
N3 . C25 . 1.138(3) yes
O1 . C1 . 1.3053(16) yes
O2 . C16 . 1.3039(16) yes
O3 . C2 . 1.3624(18) yes
O3 . C21 . 1.4310(17) yes
O4 . C17 . 1.3671(19) yes
O4 . C23 . 1.4364(13) yes
O5 . H1 . 0.834 no
O5 . H2 . 0.835 no
C1 . C2 . 1.4357(19) yes
C1 . C6 . 1.4175(19) yes
C2 . C3 . 1.3862(18) yes
C3 . C4 . 1.408(2) yes
C3 . H31 . 0.915 no
C4 . C5 . 1.372(2) yes
C4 . H41 . 0.923 no
C5 . C6 . 1.4205(19) yes
C5 . H51 . 0.938 no
C6 . C7 . 1.4404(19) yes
C7 . H71 . 0.932 no
C8 . C9 . 1.5269(18) yes
C8 . C13 . 1.5350(18) yes
C8 . H81 . 0.984 no
C9 . C10 . 1.530(2) yes
C9 . H91 . 0.967 no
C9 . H92 . 0.967 no
C10 . C11 . 1.520(2) yes
C10 . H101 . 0.964 no
C10 . H102 . 0.969 no
C11 . C12 . 1.530(2) yes
C11 . H111 . 0.963 no
C11 . H112 . 0.955 no
C12 . C13 . 1.524(2) yes
C12 . H121 . 0.955 no
C12 . H122 . 0.949 no
C13 . H131 . 0.954 no
C14 . C15 . 1.4381(18) yes
C14 . H141 . 0.938 no
C15 . C16 . 1.4201(19) yes
C15 . C20 . 1.4189(18) yes
C16 . C17 . 1.4350(18) yes
C17 . C18 . 1.3834(18) yes
C18 . C19 . 1.406(2) yes
C18 . H181 . 0.920 no
C19 . C20 . 1.371(2) yes
C19 . H191 . 0.928 no
C20 . H201 . 0.926 no
C21 . C22 . 1.506(2) yes
C21 . H211 . 0.961 no
C21 . H212 . 0.962 no
C22 . H221 . 0.958 no
C22 . H222 . 0.958 no
C22 . H223 . 0.960 no
C23 . C24 . 1.504(3) yes
C23 . H231 . 0.949 no
C23 . H232 . 0.961 no
C24 . H241 . 0.972 no
C24 . H242 . 0.967 no
C24 . H243 . 0.948 no
C25 . C26 . 1.453(3) yes
C26 . H261 . 0.944 no
C26 . H262 . 0.948 no
C26 . H263 . 0.953 no
